data_7205702
loop_
_publ_author_name
'Li, Baiyan'
'Zhang, Yiming'
'Li, Guanghua'
'Liu, Dan'
'Chen, Yan'
'Hu, Weiwei'
'Shi, Zhan'
'Feng, Shouhua'

_publ_section_title
;
 Design and construction of coordination polymers by
 2,2&#x2032;-dinitro-4,4&#x2032;-biphenyldicarboxylate and
 imidazole-based ligands: diverse structures based on different metal
 ions
;
_journal_issue 7
_journal_name_full CrystEngComm
_journal_page_first 2457
_journal_paper_doi 10.1039/c0ce00682c
_journal_volume 13
_journal_year 2011
_chemical_formula_moiety 'C38 H28 Cd2 N8 O17'
_chemical_formula_sum 'C38 H28 Cd2 N8 O17'
_chemical_formula_weight 1093.48
_chemical_melting_point ?
_chemical_name_systematic
;
?
;
_space_group_IT_number 2
_symmetry_cell_setting triclinic
_symmetry_space_group_name_Hall '-P 1'
_symmetry_space_group_name_H-M 'P -1'
_atom_sites_solution_hydrogens geom
_atom_sites_solution_primary direct
_atom_sites_solution_secondary difmap
_audit_creation_method SHELXL-97
_cell_angle_alpha 88.419(4)
_cell_angle_beta 88.034(4)
_cell_angle_gamma 77.623(4)
_cell_formula_units_Z 2
_cell_length_a 7.7464(5)
_cell_length_b 10.6554(8)
_cell_length_c 25.6955(19)
_cell_measurement_reflns_used 7211
_cell_measurement_temperature 293(2)
_cell_measurement_theta_max 25.04
_cell_measurement_theta_min 1.59
_cell_volume 2070.0(3)
_computing_cell_refinement 'Bruker SMART'
_computing_data_collection 'Bruker SMART'
_computing_data_reduction 'Bruker SAINT'
_computing_molecular_graphics SHELXP-97
_computing_publication_material SHELXTL
_computing_structure_refinement 'SHELXL-97 (Sheldrick, 1997)'
_computing_structure_solution 'SHELXS-97 (Sheldrick, 1990)'
_diffrn_ambient_temperature 293(2)
_diffrn_detector_area_resol_mean 9.00cm
_diffrn_measured_fraction_theta_full 0.986
_diffrn_measured_fraction_theta_max 0.986
_diffrn_measurement_device_type 'CCD area detector'
_diffrn_measurement_method 'phi and omega scans'
_diffrn_radiation_monochromator graphite
_diffrn_radiation_source 'fine-focus sealed tube'
_diffrn_radiation_type MoK\a
_diffrn_radiation_wavelength 0.71073
_diffrn_reflns_av_R_equivalents 0.0776
_diffrn_reflns_av_sigmaI/netI 0.1780
_diffrn_reflns_limit_h_max 9
_diffrn_reflns_limit_h_min -9
_diffrn_reflns_limit_k_max 9
_diffrn_reflns_limit_k_min -12
_diffrn_reflns_limit_l_max 30
_diffrn_reflns_limit_l_min -30
_diffrn_reflns_number 11689
_diffrn_reflns_theta_full 25.04
_diffrn_reflns_theta_max 25.04
_diffrn_reflns_theta_min 1.59
_diffrn_standards_decay_% none
_diffrn_standards_interval_count none
_diffrn_standards_interval_time none
_diffrn_standards_number none
_exptl_absorpt_coefficient_mu 1.113
_exptl_absorpt_correction_T_max 0.818
_exptl_absorpt_correction_T_min 0.792
_exptl_absorpt_correction_type empirical
_exptl_absorpt_process_details 'SADABS; Bruker, 2000'
_exptl_crystal_colour colourless
_exptl_crystal_density_diffrn 1.754
_exptl_crystal_density_meas ?
_exptl_crystal_density_method 'not measured'
_exptl_crystal_description block
_exptl_crystal_F_000 1088
_exptl_crystal_size_max 0.21
_exptl_crystal_size_mid 0.20
_exptl_crystal_size_min 0.18
_refine_diff_density_max 1.624
_refine_diff_density_min -0.883
_refine_diff_density_rms 0.146
_refine_ls_extinction_method none
_refine_ls_goodness_of_fit_ref 0.912
_refine_ls_hydrogen_treatment mixed
_refine_ls_matrix_type full
_refine_ls_number_parameters 547
_refine_ls_number_reflns 7211
_refine_ls_number_restraints 71
_refine_ls_restrained_S_all 0.907
_refine_ls_R_factor_all 0.1393
_refine_ls_R_factor_gt 0.0649
_refine_ls_shift/su_max 0.000
_refine_ls_shift/su_mean 0.000
_refine_ls_structure_factor_coef Fsqd
_refine_ls_weighting_details 'calc w=1/[\s^2^(Fo^2^)+(0.0624P)^2^+0.0000P] where P=(Fo^2^+2Fc^2^)/3'
_refine_ls_weighting_scheme calc
_refine_ls_wR_factor_gt 0.1370
_refine_ls_wR_factor_ref 0.1642
_reflns_number_gt 3657
_reflns_number_total 7211
_reflns_threshold_expression >2sigma(I)
_cod_data_source_file c0ce00682c.txt
_cod_data_source_block compound-6
_cod_depositor_comments
;
The following automatic conversions were performed:

'_chemical_melting_point' value 'not measured' was changed to '?' -
the value is undefined or not given.

Automatic conversion script
Id: cif_fix_values 1569 2011-02-09 13:29:24Z adriana 

The following automatic conversions were performed:

'_exptl_crystal_density_meas' value 'none' was changed to '?' - the
value is perceived as not measured.

Automatic conversion script
Id: cif_fix_values 3008 2015-01-20 13:52:24Z robertas 
;
_cod_original_sg_symbol_H-M P-1
_cod_database_code 7205702

loop_
_symmetry_equiv_pos_as_xyz
'x, y, z'
'-x, -y, -z'

loop_
_atom_site_label
_atom_site_type_symbol
_atom_site_fract_x
_atom_site_fract_y
_atom_site_fract_z
_atom_site_U_iso_or_equiv
_atom_site_adp_type
_atom_site_occupancy
_atom_site_symmetry_multiplicity
_atom_site_calc_flag
_atom_site_refinement_flags
_atom_site_disorder_assembly
_atom_site_disorder_group
Cd1 Cd 0.26046(9) 0.47394(7) 0.49520(3) 0.0327(2) Uani 1 1 d . . .
Cd2 Cd 0.82559(9) 0.93700(7) 0.03731(3) 0.0290(2) Uani 1 1 d D . .
O1 O -0.0058(9) 0.4972(8) 0.4417(3) 0.0449(19) Uani 1 1 d . . .
O2 O -0.1958(10) 0.6835(8) 0.4485(3) 0.052(2) Uani 1 1 d . . .
O3 O 0.5680(8) 0.8465(7) 0.0699(3) 0.0454(19) Uani 1 1 d . . .
O4 O 0.7114(9) 0.9526(7) 0.1206(3) 0.049(2) Uani 1 1 d . . .
O5 O 0.0007(13) 1.0430(10) 0.3544(4) 0.0920(12) Uani 1 1 d U . .
O6 O 0.0528(13) 1.0091(10) 0.2727(4) 0.0920(12) Uani 1 1 d U . .
O7 O 0.4558(13) 0.8368(10) 0.3411(4) 0.0920(12) Uani 1 1 d U . .
O8 O 0.5998(13) 0.9590(10) 0.3051(4) 0.0920(12) Uani 1 1 d U . .
O9 O 0.4688(9) 0.4803(7) 0.5632(3) 0.0438(19) Uani 1 1 d . . .
O10 O 0.5955(9) 0.6469(8) 0.5693(3) 0.049(2) Uani 1 1 d . . .
O11 O -0.0325(8) 0.9335(6) 0.9576(2) 0.0321(16) Uani 1 1 d . . .
O12 O -0.2727(9) 0.8639(7) 0.9399(3) 0.048(2) Uani 1 1 d . . .
O13 O 0.2132(13) 0.3322(11) 0.7248(4) 0.0920(12) Uani 1 1 d U . .
O14 O 0.0996(13) 0.4623(10) 0.7820(4) 0.0920(12) Uani 1 1 d U . .
O15 O 0.493(2) 0.5757(16) 0.8050(6) 0.0920(12) Uani 0.65 1 d PU . .
O16 O 0.505(2) 0.6961(15) 0.8698(7) 0.0920(12) Uani 0.65 1 d PU . .
O17 O 0.6179(8) 1.1261(6) 0.0189(3) 0.0338(16) Uani 1 1 d D . .
N1 N 0.0421(15) 0.9691(11) 0.3182(4) 0.072(3) Uani 1 1 d . . .
N2 N 0.4933(14) 0.8925(11) 0.3021(4) 0.063(3) Uani 1 1 d . . .
N3 N 0.1843(13) 0.4403(11) 0.7416(4) 0.062(3) Uani 1 1 d . . .
N4 N 0.422(2) 0.6649(17) 0.8360(7) 0.070(5) Uani 0.65 1 d P . .
N5 N 0.2172(11) 0.6902(8) 0.4963(3) 0.037(2) Uani 1 1 d . . .
N6 N 0.2513(13) 0.8877(9) 0.4828(4) 0.051(3) Uani 1 1 d . A .
N7 N 0.9997(10) 0.7403(8) 0.0548(3) 0.039(2) Uani 1 1 d . . .
N8 N 1.1684(11) 0.5483(9) 0.0404(4) 0.051(3) Uani 1 1 d . . .
C1 C 0.1975(13) 0.7509(11) 0.2949(4) 0.041(3) Uani 1 1 d . . .
C2 C 0.0748(13) 0.8331(10) 0.3261(4) 0.040(3) Uani 1 1 d . . .
C3 C -0.0128(12) 0.7903(11) 0.3687(4) 0.040(3) Uani 1 1 d . . .
H3 H -0.0919 0.8480 0.3892 0.080 Uiso 1 1 calc . . .
C4 C 0.0202(13) 0.6595(11) 0.3800(4) 0.038(3) Uani 1 1 d . . .
C5 C 0.1394(13) 0.5784(10) 0.3493(4) 0.037(3) Uani 1 1 d . . .
H5 H 0.1635 0.4910 0.3575 0.080 Uiso 1 1 calc . . .
C6 C 0.2267(13) 0.6210(10) 0.3058(4) 0.038(3) Uani 1 1 d . . .
H6 H 0.3028 0.5627 0.2848 0.080 Uiso 1 1 calc . . .
C7 C -0.0683(14) 0.6126(13) 0.4271(4) 0.042(3) Uani 1 1 d . . .
C8 C 0.3001(13) 0.7957(11) 0.2500(4) 0.042(3) Uani 1 1 d . . .
C9 C 0.4374(14) 0.8591(11) 0.2530(4) 0.041(3) Uani 1 1 d . . .
C10 C 0.5290(13) 0.8936(9) 0.2091(4) 0.035(3) Uani 1 1 d . . .
H10 H 0.6182 0.9385 0.2128 0.080 Uiso 1 1 calc . . .
C11 C 0.4878(13) 0.8616(10) 0.1606(4) 0.042(3) Uani 1 1 d . . .
C12 C 0.3501(16) 0.7957(13) 0.1563(4) 0.056(3) Uani 1 1 d . . .
H12 H 0.3196 0.7738 0.1236 0.080 Uiso 1 1 calc . . .
C13 C 0.2602(15) 0.7632(12) 0.1999(4) 0.054(3) Uani 1 1 d . . .
H13 H 0.1706 0.7187 0.1961 0.080 Uiso 1 1 calc . . .
C14 C 0.5943(14) 0.8895(10) 0.1130(4) 0.038(3) Uani 1 1 d U . .
C15 C 0.2238(13) 0.6651(10) 0.7353(4) 0.036(3) Uani 1 1 d . . .
C16 C 0.2397(13) 0.5450(9) 0.7131(4) 0.033(2) Uani 1 1 d . . .
C17 C 0.3250(12) 0.5173(9) 0.6652(4) 0.030(2) Uani 1 1 d . . .
H17 H 0.3328 0.4364 0.6514 0.080 Uiso 1 1 calc . . .
C18 C 0.3987(12) 0.6067(10) 0.6374(4) 0.036(3) Uani 1 1 d . . .
C19 C 0.3877(14) 0.7250(11) 0.6603(4) 0.045(3) Uani 1 1 d . . .
H19 H 0.4421 0.7856 0.6437 0.080 Uiso 1 1 calc . . .
C20 C 0.2974(14) 0.7539(10) 0.7070(4) 0.044(3) Uani 1 1 d . . .
H20 H 0.2855 0.8360 0.7201 0.080 Uiso 1 1 calc . . .
C21 C 0.4897(14) 0.5758(12) 0.5861(4) 0.039(3) Uani 1 1 d . . .
C22 C 0.1294(15) 0.7094(9) 0.7860(4) 0.038(3) Uani 1 1 d . . .
C23 C 0.2276(12) 0.7271(11) 0.8285(4) 0.043(3) Uani 1 1 d . . .
C24 C 0.1488(13) 0.7854(11) 0.8737(4) 0.045(3) Uani 1 1 d . . .
H24 H 0.2181 0.7987 0.9010 0.080 Uiso 1 1 calc . . .
C25 C -0.0341(11) 0.8237(9) 0.8777(4) 0.026(2) Uani 1 1 d . . .
C26 C -0.1300(12) 0.8013(11) 0.8374(4) 0.041(3) Uani 1 1 d . . .
H26 H -0.2527 0.8234 0.8403 0.080 Uiso 1 1 calc . . .
C27 C -0.0514(14) 0.7464(10) 0.7918(4) 0.040(3) Uani 1 1 d . . .
H27 H -0.1222 0.7343 0.7647 0.080 Uiso 1 1 calc . . .
C28 C -0.1194(12) 0.8802(9) 0.9281(4) 0.027(2) Uani 1 1 d . . .
C29 C 0.2923(15) 0.7659(12) 0.4660(4) 0.046(3) Uani 1 1 d . . .
H29 H 0.3642 0.7389 0.4370 0.080 Uiso 1 1 calc . . .
C30 C 0.1274(15) 0.7672(12) 0.5356(4) 0.052(3) Uani 1 1 d . . .
H30 H 0.0632 0.7394 0.5631 0.080 Uiso 1 1 calc . . .
C31 C 0.1482(17) 0.8892(10) 0.5274(5) 0.059(3) Uani 1 1 d . . .
H31 H 0.1020 0.9598 0.5479 0.080 Uiso 1 1 calc . . .
C32 C 0.310(2) 0.9971(12) 0.4586(5) 0.071(4) Uani 1 1 d . . .
C33 C 0.520(4) 0.970(3) 0.4621(14) 0.0920(12) Uani 0.50 1 d PU A 1
C33' C 0.444(4) 1.025(3) 0.4800(15) 0.0920(12) Uani 0.50 1 d PU . 2
C34 C 1.1100(15) 0.6678(11) 0.0213(4) 0.046(3) Uani 1 1 d . . .
H34 H 1.1426 0.6963 -0.0113 0.080 Uiso 1 1 calc . . .
C35 C 0.9873(16) 0.6607(13) 0.0972(5) 0.058(3) Uani 1 1 d . . .
H35 H 0.9179 0.6824 0.1272 0.080 Uiso 1 1 calc . . .
C36 C 1.0944(19) 0.5445(13) 0.0874(6) 0.072(4) Uani 1 1 d . . .
H36 H 1.1126 0.4736 0.1101 0.080 Uiso 1 1 calc . . .
C37 C 1.2880(16) 0.4401(13) 0.0142(6) 0.077(4) Uani 1 1 d . . .
H37A H 1.3333 0.3746 0.0402 0.080 Uiso 1 1 calc . . .
H37B H 1.2199 0.4026 -0.0097 0.080 Uiso 1 1 calc . . .
C38 C 1.4378(17) 0.4748(12) -0.0147(7) 0.093(6) Uani 1 1 d . . .
H38A H 1.5022 0.3990 -0.0324 0.080 Uiso 1 1 calc . . .
H38B H 1.3912 0.5381 -0.0413 0.080 Uiso 1 1 calc . . .
H1A H 0.526(5) 1.111(5) 0.045(2) 0.080 Uiso 1 1 d D . .
H1B H 0.585(9) 1.102(4) -0.0156(15) 0.080 Uiso 1 1 d D . .

loop_
_atom_site_aniso_label
_atom_site_aniso_U_11
_atom_site_aniso_U_22
_atom_site_aniso_U_33
_atom_site_aniso_U_23
_atom_site_aniso_U_13
_atom_site_aniso_U_12
Cd1 0.0345(5) 0.0406(5) 0.0245(4) 0.0002(4) 0.0106(4) -0.0135(4)
Cd2 0.0291(4) 0.0321(5) 0.0252(4) 0.0004(3) 0.0108(3) -0.0072(4)
O1 0.049(5) 0.065(6) 0.028(4) 0.013(4) 0.003(4) -0.032(4)
O2 0.046(5) 0.072(6) 0.038(5) 0.003(4) 0.026(4) -0.014(4)
O3 0.040(4) 0.066(5) 0.027(4) 0.000(4) 0.012(3) -0.007(4)
O4 0.051(5) 0.068(5) 0.033(4) 0.001(4) 0.020(4) -0.029(4)
O5 0.0923(12) 0.0918(12) 0.0917(12) -0.0018(3) -0.0021(3) -0.0198(4)
O6 0.0923(12) 0.0918(12) 0.0917(12) -0.0018(3) -0.0021(3) -0.0198(4)
O7 0.0923(12) 0.0918(12) 0.0917(12) -0.0018(3) -0.0021(3) -0.0198(4)
O8 0.0923(12) 0.0918(12) 0.0917(12) -0.0018(3) -0.0021(3) -0.0198(4)
O9 0.052(5) 0.058(5) 0.018(4) -0.010(4) 0.010(3) -0.004(4)
O10 0.049(5) 0.069(5) 0.031(4) 0.000(4) 0.016(4) -0.019(4)
O11 0.030(4) 0.050(5) 0.021(4) -0.019(3) 0.005(3) -0.019(3)
O12 0.029(4) 0.068(5) 0.049(5) -0.019(4) 0.015(4) -0.015(4)
O13 0.0923(12) 0.0918(12) 0.0917(12) -0.0018(3) -0.0021(3) -0.0198(4)
O14 0.0923(12) 0.0918(12) 0.0917(12) -0.0018(3) -0.0021(3) -0.0198(4)
O15 0.0923(12) 0.0918(12) 0.0917(12) -0.0018(3) -0.0021(3) -0.0198(4)
O16 0.0923(12) 0.0918(12) 0.0917(12) -0.0018(3) -0.0021(3) -0.0198(4)
O17 0.029(4) 0.041(4) 0.028(4) -0.003(3) 0.003(3) 0.000(3)
N1 0.097(9) 0.078(8) 0.037(6) 0.020(6) 0.030(6) -0.015(7)
N2 0.079(7) 0.100(9) 0.031(6) 0.008(6) 0.001(5) -0.067(7)
N3 0.077(7) 0.087(8) 0.020(5) -0.012(5) 0.034(5) -0.014(6)
N4 0.057(10) 0.096(14) 0.057(11) -0.046(10) 0.017(9) -0.017(10)
N5 0.038(5) 0.043(5) 0.034(5) -0.004(4) 0.006(4) -0.018(4)
N6 0.069(7) 0.041(6) 0.047(6) 0.002(5) -0.005(5) -0.021(5)
N7 0.034(5) 0.037(5) 0.043(6) -0.002(5) 0.001(4) -0.004(4)
N8 0.039(6) 0.041(6) 0.067(7) 0.004(5) 0.011(5) -0.001(5)
C1 0.029(6) 0.064(8) 0.029(6) 0.010(6) 0.007(5) -0.012(6)
C2 0.038(6) 0.039(7) 0.042(7) 0.007(5) 0.013(5) -0.010(5)
C3 0.031(6) 0.061(8) 0.027(6) -0.005(5) 0.015(5) -0.010(6)
C4 0.036(6) 0.045(7) 0.032(6) 0.000(5) 0.005(5) -0.010(5)
C5 0.044(6) 0.044(7) 0.025(6) 0.005(5) 0.004(5) -0.017(6)
C6 0.043(6) 0.043(7) 0.031(6) 0.007(5) 0.008(5) -0.017(5)
C7 0.037(7) 0.064(9) 0.031(7) 0.007(6) 0.003(6) -0.026(6)
C8 0.037(6) 0.071(8) 0.022(6) 0.007(6) 0.004(5) -0.023(6)
C9 0.048(7) 0.057(8) 0.021(6) 0.003(5) 0.010(5) -0.024(6)
C10 0.052(7) 0.028(6) 0.032(6) -0.003(5) 0.001(5) -0.020(5)
C11 0.028(6) 0.044(7) 0.049(8) 0.013(6) 0.021(5) -0.004(5)
C12 0.067(8) 0.092(10) 0.015(6) 0.001(6) 0.005(6) -0.036(8)
C13 0.054(7) 0.083(9) 0.037(7) 0.005(7) 0.010(6) -0.041(7)
C14 0.038(3) 0.038(3) 0.038(3) -0.0004(10) 0.0000(10) -0.0079(11)
C15 0.037(6) 0.043(7) 0.032(6) -0.014(5) 0.010(5) -0.017(5)
C16 0.046(6) 0.035(6) 0.019(5) -0.004(5) 0.007(5) -0.014(5)
C17 0.032(5) 0.033(6) 0.023(5) -0.008(5) 0.004(5) -0.004(5)
C18 0.029(6) 0.048(7) 0.028(6) 0.009(5) 0.005(5) -0.008(5)
C19 0.047(7) 0.062(8) 0.030(6) -0.012(6) 0.018(5) -0.023(6)
C20 0.052(7) 0.051(7) 0.031(6) -0.014(5) 0.014(6) -0.014(6)
C21 0.041(7) 0.051(7) 0.022(6) 0.001(6) 0.003(5) -0.001(6)
C22 0.063(7) 0.034(6) 0.021(6) -0.013(5) 0.011(5) -0.020(6)
C23 0.022(5) 0.069(8) 0.038(7) -0.027(6) 0.015(5) -0.011(5)
C24 0.040(6) 0.068(8) 0.029(6) -0.024(6) 0.014(5) -0.013(6)
C25 0.020(5) 0.034(6) 0.026(6) -0.002(5) 0.004(4) -0.010(4)
C26 0.024(5) 0.057(8) 0.042(7) 0.006(6) 0.002(5) -0.012(5)
C27 0.038(6) 0.053(7) 0.030(6) -0.004(5) -0.004(5) -0.014(6)
C28 0.027(5) 0.023(5) 0.029(6) 0.007(5) 0.008(5) -0.001(5)
C29 0.058(7) 0.057(8) 0.026(6) -0.005(6) 0.002(6) -0.017(7)
C30 0.047(7) 0.064(9) 0.044(7) 0.000(6) 0.021(6) -0.013(7)
C31 0.089(9) 0.028(7) 0.052(8) -0.005(6) 0.026(7) 0.002(6)
C32 0.106(11) 0.062(9) 0.054(9) 0.022(7) 0.008(8) -0.041(9)
C33 0.0923(12) 0.0918(12) 0.0917(12) -0.0018(3) -0.0021(3) -0.0198(4)
C33' 0.0923(12) 0.0918(12) 0.0917(12) -0.0018(3) -0.0021(3) -0.0198(4)
C34 0.047(7) 0.039(7) 0.049(8) 0.011(6) 0.003(6) -0.001(6)
C35 0.054(8) 0.058(9) 0.058(9) 0.023(7) 0.006(7) -0.010(7)
C36 0.081(10) 0.056(9) 0.072(11) 0.034(8) -0.020(9) -0.003(8)
C37 0.035(7) 0.058(9) 0.136(14) -0.018(9) 0.005(8) -0.003(7)
C38 0.054(9) 0.048(9) 0.177(18) -0.036(10) 0.013(10) -0.011(7)

loop_
_atom_type_symbol
_atom_type_description
_atom_type_scat_dispersion_real
_atom_type_scat_dispersion_imag
_atom_type_scat_source
C C 0.0033 0.0016 'International Tables Vol C Tables 4.2.6.8 and 6.1.1.4'
H H 0.0000 0.0000 'International Tables Vol C Tables 4.2.6.8 and 6.1.1.4'
N N 0.0061 0.0033 'International Tables Vol C Tables 4.2.6.8 and 6.1.1.4'
O O 0.0106 0.0060 'International Tables Vol C Tables 4.2.6.8 and 6.1.1.4'
Cd Cd -0.8075 1.2024 'International Tables Vol C Tables 4.2.6.8 and 6.1.1.4'

loop_
_geom_angle_atom_site_label_1
_geom_angle_atom_site_label_2
_geom_angle_atom_site_label_3
_geom_angle
_geom_angle_site_symmetry_1
_geom_angle_site_symmetry_3
_geom_angle_publ_flag
O10 Cd1 N5 124.0(3) 2_666 . ?
O10 Cd1 O2 100.6(3) 2_666 2_566 ?
N5 Cd1 O2 135.4(3) . 2_566 ?
O10 Cd1 O9 108.2(2) 2_666 . ?
N5 Cd1 O9 84.3(3) . . ?
O2 Cd1 O9 79.9(3) 2_566 . ?
O10 Cd1 O1 86.0(3) 2_666 . ?
N5 Cd1 O1 88.8(3) . . ?
O2 Cd1 O1 96.6(2) 2_566 . ?
O9 Cd1 O1 165.8(2) . . ?
O10 Cd1 O1 145.1(3) 2_666 2_566 ?
N5 Cd1 O1 84.9(3) . 2_566 ?
O2 Cd1 O1 54.8(3) 2_566 2_566 ?
O9 Cd1 O1 92.5(2) . 2_566 ?
O1 Cd1 O1 74.4(2) . 2_566 ?
O10 Cd1 C7 124.7(3) 2_666 2_566 ?
N5 Cd1 C7 110.5(4) . 2_566 ?
O2 Cd1 C7 26.9(3) 2_566 2_566 ?
O9 Cd1 C7 84.3(3) . 2_566 ?
O1 Cd1 C7 86.5(3) . 2_566 ?
O1 Cd1 C7 28.0(3) 2_566 2_566 ?
N7 Cd2 O4 91.9(3) . . ?
N7 Cd2 O11 88.1(3) . 1_654 ?
O4 Cd2 O11 172.7(2) . 1_654 ?
N7 Cd2 O11 100.3(3) . 2_676 ?
O4 Cd2 O11 99.9(2) . 2_676 ?
O11 Cd2 O11 73.0(2) 1_654 2_676 ?
N7 Cd2 O17 173.0(3) . . ?
O4 Cd2 O17 86.6(2) . . ?
O11 Cd2 O17 94.3(2) 1_654 . ?
O11 Cd2 O17 86.7(2) 2_676 . ?
N7 Cd2 O3 87.3(3) . . ?
O4 Cd2 O3 55.0(2) . . ?
O11 Cd2 O3 132.3(2) 1_654 . ?
O11 Cd2 O3 154.2(2) 2_676 . ?
O17 Cd2 O3 86.2(2) . . ?
N7 Cd2 C14 88.9(3) . . ?
O4 Cd2 C14 27.6(3) . . ?
O11 Cd2 C14 159.6(3) 1_654 . ?
O11 Cd2 C14 127.4(3) 2_676 . ?
O17 Cd2 C14 86.6(3) . . ?
O3 Cd2 C14 27.4(3) . . ?
C7 O1 Cd1 113.3(6) . . ?
C7 O1 Cd1 86.0(6) . 2_566 ?
Cd1 O1 Cd1 105.6(2) . 2_566 ?
C7 O2 Cd1 94.9(7) . 2_566 ?
C14 O3 Cd2 85.5(6) . . ?
C14 O4 Cd2 95.4(7) . . ?
C21 O9 Cd1 127.1(7) . . ?
C21 O10 Cd1 100.5(7) . 2_666 ?
C28 O11 Cd2 105.3(6) . 1_456 ?
C28 O11 Cd2 146.1(6) . 2_676 ?
Cd2 O11 Cd2 107.0(2) 1_456 2_676 ?
Cd2 O17 H1A 96.8(15) . . ?
Cd2 O17 H1B 97.4(16) . . ?
H1A O17 H1B 108(3) . . ?
O5 N1 O6 121.5(12) . . ?
O5 N1 C2 121.7(10) . . ?
O6 N1 C2 116.8(12) . . ?
O8 N2 O7 118.1(11) . . ?
O8 N2 C9 121.6(10) . . ?
O7 N2 C9 119.2(10) . . ?
O14 N3 O13 118.9(12) . . ?
O14 N3 C16 119.2(11) . . ?
O13 N3 C16 121.9(10) . . ?
O16 N4 O15 120.6(17) . . ?
O16 N4 C23 122.2(15) . . ?
O15 N4 C23 117.2(15) . . ?
C29 N5 C30 105.9(9) . . ?
C29 N5 Cd1 128.1(8) . . ?
C30 N5 Cd1 125.2(7) . . ?
C29 N6 C31 107.6(9) . . ?
C29 N6 C32 126.0(11) . . ?
C31 N6 C32 126.3(10) . . ?
C34 N7 C35 104.9(9) . . ?
C34 N7 Cd2 126.2(7) . . ?
C35 N7 Cd2 127.6(8) . . ?
C36 N8 C34 106.5(10) . . ?
C36 N8 C37 126.1(11) . . ?
C34 N8 C37 127.4(11) . . ?
C6 C1 C2 118.2(9) . . ?
C6 C1 C8 118.0(10) . . ?
C2 C1 C8 123.8(11) . . ?
C3 C2 C1 122.9(10) . . ?
C3 C2 N1 115.6(10) . . ?
C1 C2 N1 121.3(10) . . ?
C2 C3 C4 118.5(10) . . ?
C2 C3 H3 120.8 . . ?
C4 C3 H3 120.8 . . ?
C5 C4 C3 118.7(9) . . ?
C5 C4 C7 122.3(10) . . ?
C3 C4 C7 118.9(10) . . ?
C4 C5 C6 123.0(10) . . ?
C4 C5 H5 118.5 . . ?
C6 C5 H5 118.5 . . ?
C1 C6 C5 118.6(10) . . ?
C1 C6 H6 120.7 . . ?
C5 C6 H6 120.7 . . ?
O2 C7 O1 124.0(10) . . ?
O2 C7 C4 120.1(11) . . ?
O1 C7 C4 115.8(10) . . ?
O2 C7 Cd1 58.2(6) . 2_566 ?
O1 C7 Cd1 66.1(5) . 2_566 ?
C4 C7 Cd1 173.1(7) . 2_566 ?
C9 C8 C13 116.3(9) . . ?
C9 C8 C1 126.7(9) . . ?
C13 C8 C1 117.0(9) . . ?
C8 C9 C10 122.7(9) . . ?
C8 C9 N2 121.0(9) . . ?
C10 C9 N2 116.3(9) . . ?
C11 C10 C9 120.1(9) . . ?
C11 C10 H10 119.9 . . ?
C9 C10 H10 119.9 . . ?
C10 C11 C12 118.5(9) . . ?
C10 C11 C14 120.9(10) . . ?
C12 C11 C14 120.6(10) . . ?
C13 C12 C11 120.7(10) . . ?
C13 C12 H12 119.7 . . ?
C11 C12 H12 119.7 . . ?
C12 C13 C8 121.7(10) . . ?
C12 C13 H13 119.2 . . ?
C8 C13 H13 119.2 . . ?
O3 C14 O4 124.1(10) . . ?
O3 C14 C11 119.9(10) . . ?
O4 C14 C11 115.9(10) . . ?
O3 C14 Cd2 67.2(6) . . ?
O4 C14 Cd2 57.0(5) . . ?
C11 C14 Cd2 171.5(8) . . ?
C20 C15 C16 116.5(9) . . ?
C20 C15 C22 116.7(9) . . ?
C16 C15 C22 126.7(9) . . ?
C17 C16 C15 121.2(9) . . ?
C17 C16 N3 117.2(9) . . ?
C15 C16 N3 121.3(9) . . ?
C18 C17 C16 121.7(9) . . ?
C18 C17 H17 119.1 . . ?
C16 C17 H17 119.1 . . ?
C17 C18 C19 117.0(10) . . ?
C17 C18 C21 121.2(10) . . ?
C19 C18 C21 121.8(10) . . ?
C20 C19 C18 121.1(10) . . ?
C20 C19 H19 119.4 . . ?
C18 C19 H19 119.4 . . ?
C19 C20 C15 122.3(10) . . ?
C19 C20 H20 118.9 . . ?
C15 C20 H20 118.9 . . ?
O9 C21 O10 123.2(10) . . ?
O9 C21 C18 119.1(10) . . ?
O10 C21 C18 117.5(10) . . ?
C27 C22 C23 116.5(9) . . ?
C27 C22 C15 123.7(9) . . ?
C23 C22 C15 119.4(10) . . ?
C24 C23 C22 122.2(9) . . ?
C24 C23 N4 111.7(10) . . ?
C22 C23 N4 125.2(11) . . ?
C25 C24 C23 119.5(9) . . ?
C25 C24 H24 120.3 . . ?
C23 C24 H24 120.3 . . ?
C26 C25 C24 118.4(9) . . ?
C26 C25 C28 122.3(8) . . ?
C24 C25 C28 119.1(8) . . ?
C25 C26 C27 122.1(9) . . ?
C25 C26 H26 119.0 . . ?
C27 C26 H26 119.0 . . ?
C22 C27 C26 121.2(9) . . ?
C22 C27 H27 119.4 . . ?
C26 C27 H27 119.4 . . ?
O11 C28 O12 123.0(9) . . ?
O11 C28 C25 119.3(8) . . ?
O12 C28 C25 117.5(9) . . ?
N5 C29 N6 111.0(10) . . ?
N5 C29 H29 124.5 . . ?
N6 C29 H29 124.5 . . ?
C31 C30 N5 109.3(10) . . ?
C31 C30 H30 125.3 . . ?
N5 C30 H30 125.3 . . ?
C30 C31 N6 106.1(10) . . ?
C30 C31 H31 126.9 . . ?
N6 C31 H31 126.9 . . ?
C33' C32 N6 114.0(18) . . ?
C33' C32 C33 33(2) . . ?
N6 C32 C33 107.3(15) . . ?
C32 C33' C33' 137(4) . 2_676 ?
N7 C34 N8 111.7(10) . . ?
N7 C34 H34 124.1 . . ?
N8 C34 H34 124.1 . . ?
C36 C35 N7 107.8(12) . . ?
C36 C35 H35 126.1 . . ?
N7 C35 H35 126.1 . . ?
N8 C36 C35 109.0(10) . . ?
N8 C36 H36 125.5 . . ?
C35 C36 H36 125.5 . . ?
C38 C37 N8 114.6(11) . . ?
C38 C37 H37A 108.6 . . ?
N8 C37 H37A 108.6 . . ?
C38 C37 H37B 108.6 . . ?
N8 C37 H37B 108.6 . . ?
H37A C37 H37B 107.6 . . ?
C38 C38 C37 117(2) 2_865 . ?
C38 C38 H38A 108.0 2_865 . ?
C37 C38 H38A 108.0 . . ?
C38 C38 H38B 108.0 2_865 . ?
C37 C38 H38B 108.0 . . ?
H38A C38 H38B 107.2 . . ?

loop_
_geom_bond_atom_site_label_1
_geom_bond_atom_site_label_2
_geom_bond_distance
_geom_bond_site_symmetry_2
_geom_bond_publ_flag
Cd1 O10 2.242(7) 2_666 ?
Cd1 N5 2.257(8) . ?
Cd1 O2 2.310(7) 2_566 ?
Cd1 O9 2.430(7) . ?
Cd1 O1 2.482(7) . ?
Cd1 O1 2.482(7) 2_566 ?
Cd1 C7 2.708(11) 2_566 ?
Cd2 N7 2.278(8) . ?
Cd2 O4 2.283(7) . ?
Cd2 O11 2.289(6) 1_654 ?
Cd2 O11 2.338(6) 2_676 ?
Cd2 O17 2.341(6) . ?
Cd2 O3 2.506(7) . ?
Cd2 C14 2.710(11) . ?
O1 C7 1.273(12) . ?
O1 Cd1 2.482(7) 2_566 ?
O2 C7 1.230(13) . ?
O2 Cd1 2.310(7) 2_566 ?
O3 C14 1.250(12) . ?
O4 C14 1.263(12) . ?
O5 N1 1.225(13) . ?
O6 N1 1.239(12) . ?
O7 N2 1.210(12) . ?
O8 N2 1.203(12) . ?
O9 C21 1.233(12) . ?
O10 C21 1.286(12) . ?
O10 Cd1 2.242(7) 2_666 ?
O11 C28 1.253(11) . ?
O11 Cd2 2.289(6) 1_456 ?
O11 Cd2 2.338(6) 2_676 ?
O12 C28 1.262(11) . ?
O13 N3 1.212(13) . ?
O14 N3 1.212(12) . ?
O15 N4 1.28(2) . ?
O16 N4 1.196(18) . ?
O17 H1A 0.99(2) . ?
O17 H1B 0.98(2) . ?
N1 C2 1.427(14) . ?
N2 C9 1.425(13) . ?
N3 C16 1.450(13) . ?
N4 C23 1.524(18) . ?
N5 C29 1.315(13) . ?
N5 C30 1.388(13) . ?
N6 C29 1.348(14) . ?
N6 C31 1.374(14) . ?
N6 C32 1.455(14) . ?
N7 C34 1.331(13) . ?
N7 C35 1.375(13) . ?
N8 C36 1.321(16) . ?
N8 C34 1.342(13) . ?
N8 C37 1.479(15) . ?
C1 C6 1.376(14) . ?
C1 C2 1.393(14) . ?
C1 C8 1.504(13) . ?
C2 C3 1.386(13) . ?
C3 C4 1.387(14) . ?
C3 H3 0.9300 . ?
C4 C5 1.367(14) . ?
C4 C7 1.496(14) . ?
C5 C6 1.400(13) . ?
C5 H5 0.9300 . ?
C6 H6 0.9300 . ?
C7 Cd1 2.708(11) 2_566 ?
C8 C9 1.382(13) . ?
C8 C13 1.403(14) . ?
C9 C10 1.395(13) . ?
C10 C11 1.367(14) . ?
C10 H10 0.9300 . ?
C11 C12 1.406(15) . ?
C11 C14 1.510(14) . ?
C12 C13 1.375(14) . ?
C12 H12 0.9300 . ?
C13 H13 0.9300 . ?
C15 C20 1.384(14) . ?
C15 C16 1.395(13) . ?
C15 C22 1.507(13) . ?
C16 C17 1.385(13) . ?
C17 C18 1.383(13) . ?
C17 H17 0.9300 . ?
C18 C19 1.390(15) . ?
C18 C21 1.485(14) . ?
C19 C20 1.378(14) . ?
C19 H19 0.9300 . ?
C20 H20 0.9300 . ?
C22 C27 1.376(14) . ?
C22 C23 1.392(14) . ?
C23 C24 1.390(13) . ?
C24 C25 1.389(13) . ?
C24 H24 0.9300 . ?
C25 C26 1.350(13) . ?
C25 C28 1.515(13) . ?
C26 C27 1.386(14) . ?
C26 H26 0.9300 . ?
C27 H27 0.9300 . ?
C29 H29 0.9300 . ?
C30 C31 1.353(15) . ?
C30 H30 0.9300 . ?
C31 H31 0.9300 . ?
C32 C33' 1.29(3) . ?
C32 C33 1.59(4) . ?
C33' C33' 1.38(7) 2_676 ?
C34 H34 0.9300 . ?
C35 C36 1.359(17) . ?
C35 H35 0.9300 . ?
C36 H36 0.9300 . ?
C37 C38 1.465(19) . ?
C37 H37A 0.9700 . ?
C37 H37B 0.9700 . ?
C38 C38 1.44(3) 2_865 ?
C38 H38A 0.9700 . ?
C38 H38B 0.9700 . ?

loop_
_geom_hbond_atom_site_label_D
_geom_hbond_atom_site_label_H
_geom_hbond_atom_site_label_A
_geom_hbond_distance_DH
_geom_hbond_distance_HA
_geom_hbond_distance_DA
_geom_hbond_angle_DHA
_geom_hbond_site_symmetry_A
O17 H1A O12 0.99(2) 1.95(4) 2.823(9) 145(4) 2_576
O17 H1B O3 0.98(2) 1.86(2) 2.716(9) 144(2) 2_675
